data_7120867
loop_
_publ_author_name
'Qian, Jinjie'
'Li, Ting-Ting'
'Hu, Yue'
'Huang, Shaoming'

_publ_section_title
;
 A bimetallic carbide derived from metal-organic framework precursor for
 enhanced electrocatalytic oxygen evolution activity
;
_journal_name_full 'Chemical Communications'
_journal_paper_doi 10.1039/C7CC07853F
_journal_year 2017
_chemical_formula_sum 'C6.25 H Co0.17 In0.25 N O3'
_chemical_formula_weight 176.61
_chemical_name_systematic
; 
 ? 
;
_space_group_IT_number 189
_symmetry_cell_setting hexagonal
_symmetry_space_group_name_Hall 'P -6 -2'
_symmetry_space_group_name_H-M 'P -6 2 m'
_atom_sites_solution_hydrogens geom
_atom_sites_solution_primary direct
_atom_sites_solution_secondary difmap
_audit_creation_method SHELXL-97
_audit_update_record
;
2017-01-12 deposited with the CCDC.
2017-11-13 downloaded from the CCDC.
;
_cell_angle_alpha 90.00
_cell_angle_beta 90.00
_cell_angle_gamma 120.00
_cell_formula_units_Z 12
_cell_length_a 18.2416(13)
_cell_length_b 18.2416(13)
_cell_length_c 9.9938(7)
_cell_measurement_reflns_used 9870
_cell_measurement_temperature 173(2)
_cell_measurement_theta_max 27.99
_cell_measurement_theta_min 2.41
_cell_volume 2880.0(4)
_computing_cell_refinement 'Bruker SAINT'
_computing_data_collection 'Bruker APEX2'
_computing_data_reduction 'Bruker SAINT'
_computing_molecular_graphics 'Bruker SHELXTL'
_computing_publication_material 'Bruker SHELXTL'
_computing_structure_refinement 'SHELXL-97 (Sheldrick, 1997)'
_computing_structure_solution 'SHELXS-97 (Sheldrick, 1990)'
_diffrn_ambient_temperature 173(2)
_diffrn_measured_fraction_theta_full 0.999
_diffrn_measured_fraction_theta_max 0.999
_diffrn_measurement_device_type 'Bruker APEX-II CCD'
_diffrn_measurement_method '\f and \w scans'
_diffrn_radiation_monochromator graphite
_diffrn_radiation_source 'fine-focus sealed tube'
_diffrn_radiation_type MoK\a
_diffrn_radiation_wavelength 0.71073
_diffrn_reflns_av_R_equivalents 0.0258
_diffrn_reflns_av_sigmaI/netI 0.0125
_diffrn_reflns_limit_h_max 24
_diffrn_reflns_limit_h_min -23
_diffrn_reflns_limit_k_max 24
_diffrn_reflns_limit_k_min -24
_diffrn_reflns_limit_l_max 13
_diffrn_reflns_limit_l_min -13
_diffrn_reflns_number 27724
_diffrn_reflns_theta_full 28.29
_diffrn_reflns_theta_max 28.29
_diffrn_reflns_theta_min 2.04
_diffrn_standards_number 0
_exptl_absorpt_coefficient_mu 0.944
_exptl_absorpt_correction_T_max 0.9283
_exptl_absorpt_correction_T_min 0.9283
_exptl_crystal_colour purple
_exptl_crystal_density_diffrn 1.222
_exptl_crystal_density_method 'not measured'
_exptl_crystal_description bulk
_exptl_crystal_F_000 1035
_exptl_crystal_size_max 0.08
_exptl_crystal_size_mid 0.08
_exptl_crystal_size_min 0.08
_platon_squeeze_details
;
;
_refine_diff_density_max 1.156
_refine_diff_density_min -1.447
_refine_diff_density_rms 0.148
_refine_ls_abs_structure_details 'Flack H D (1983), Acta Cryst. A39, 876-881'
_refine_ls_abs_structure_Flack 0.00
_refine_ls_extinction_method none
_refine_ls_goodness_of_fit_ref 1.084
_refine_ls_hydrogen_treatment mixed
_refine_ls_matrix_type full
_refine_ls_number_parameters 80
_refine_ls_number_reflns 2667
_refine_ls_number_restraints 16
_refine_ls_restrained_S_all 1.099
_refine_ls_R_factor_all 0.0630
_refine_ls_R_factor_gt 0.0624
_refine_ls_shift/su_max 0.000
_refine_ls_shift/su_mean 0.000
_refine_ls_structure_factor_coef Fsqd
_refine_ls_weighting_details 'calc w=1/[\s^2^(Fo^2^)+(0.1266P)^2^+3.2187P] where P=(Fo^2^+2Fc^2^)/3'
_refine_ls_weighting_scheme calc
_refine_ls_wR_factor_gt 0.1748
_refine_ls_wR_factor_ref 0.1757
_reflns_number_gt 2613
_reflns_number_total 2667
_reflns_threshold_expression >2sigma(I)
_cod_data_source_file c7cc07853f2.cif
_cod_data_source_block BMM-8
_cod_original_sg_symbol_H-M P-62m
_cod_database_code 7120867

loop_
_symmetry_equiv_pos_as_xyz
'x, y, z'
'-x+y, -x, -z'
'-y, x-y, z'
'x, y, -z'
'-x+y, -x, z'
'-y, x-y, -z'
'x-y, -y, -z'
'-x, -x+y, -z'
'y, x, -z'
'y, x, z'
'x-y, -y, z'
'-x, -x+y, z'

loop_
_atom_site_label
_atom_site_type_symbol
_atom_site_fract_x
_atom_site_fract_y
_atom_site_fract_z
_atom_site_U_iso_or_equiv
_atom_site_adp_type
_atom_site_occupancy
_atom_site_symmetry_multiplicity
_atom_site_calc_flag
_atom_site_refinement_flags
In1 In 0.40932(3) 0.40932(3) 0.0000 0.0320(2) Uani 1 4 d S
Co1 Co 0.0000 0.0000 0.7100(2) 0.0486(5) Uani 1 6 d SU
O4 O 0.4583(4) 0.3155(5) 0.0000 0.070(2) Uani 1 2 d S
O5 O 0.5474(4) 0.4467(4) 0.0000 0.0536(15) Uani 1 2 d S
O2 O 0.3163(4) 0.3163(4) 0.1443(5) 0.0652(18) Uani 1 2 d S
O3 O 0.4231(4) 0.4231(4) 0.2396(7) 0.073(2) Uani 1 2 d S
C9 C 0.5305(5) 0.3722(5) 0.0000 0.052(2) Uani 1 2 d S
C8 C 0.6035(5) 0.3542(6) 0.0000 0.069(4) Uani 1 2 d S
C7 C 0.5812(5) 0.2675(6) 0.0000 0.067(3) Uani 1 2 d S
H7 H 0.5236 0.2237 0.0000 0.080 Uiso 1 2 calc SR
C6 C 0.3562(7) 0.3562(7) 0.2461(11) 0.123(3) Uani 1 2 d SD
C3 C 0.3190(7) 0.3190(7) 0.3805(11) 0.123(3) Uani 1 2 d SD
O6 O -0.0835(15) -0.0835(15) 0.851(3) 0.241(12) Uiso 1 2 d SDU
C1 C 0.2062(8) 0.2062(8) 0.5000 0.123(3) Uani 1 4 d SD
C4 C 0.3551(10) 0.3551(10) 0.5000 0.123(3) Uani 1 4 d SD
C2 C 0.2418(7) 0.2418(7) 0.3799(11) 0.123(3) Uani 1 2 d SD
H2 H 0.2152 0.2152 0.2981 0.147 Uiso 1 2 calc SR
C5 C 0.1222(8) 0.1222(8) 0.5000 0.123(3) Uani 1 4 d SD
O1 O 0.0908(4) 0.0908(4) 0.6142(8) 0.123(3) Uani 1 2 d SDU
C10 C -0.1071(17) -0.1547(18) 0.809(3) 0.295(10) Uiso 1 1 d DU
N1 N -0.1330(16) -0.2346(15) 0.857(2) 0.295(10) Uiso 1 1 d D
C11 C -0.190(2) -0.313(2) 0.791(3) 0.295(10) Uiso 1 1 d D
C12 C -0.118(4) -0.234(3) 1.0000 0.295(10) Uiso 1 2 d SD

loop_
_atom_site_aniso_label
_atom_site_aniso_U_11
_atom_site_aniso_U_22
_atom_site_aniso_U_33
_atom_site_aniso_U_23
_atom_site_aniso_U_13
_atom_site_aniso_U_12
In1 0.0324(3) 0.0324(3) 0.0337(3) 0.000 0.000 0.0181(3)
Co1 0.0440(6) 0.0440(6) 0.0577(11) 0.000 0.000 0.0220(3)
O4 0.033(3) 0.062(4) 0.116(6) 0.000 0.000 0.025(3)
O5 0.041(3) 0.041(3) 0.090(4) 0.000 0.000 0.029(2)
O2 0.081(3) 0.081(3) 0.025(2) 0.002(2) 0.002(2) 0.033(4)
O3 0.072(3) 0.072(3) 0.045(3) 0.006(2) 0.006(2) 0.013(4)
C9 0.040(4) 0.047(4) 0.078(6) 0.000 0.000 0.028(3)
C8 0.028(3) 0.035(4) 0.151(11) 0.000 0.000 0.021(3)
C7 0.031(4) 0.041(4) 0.129(10) 0.000 0.000 0.018(3)
C6 0.106(3) 0.106(3) 0.048(2) 0.0038(17) 0.0038(17) -0.029(3)
C3 0.106(3) 0.106(3) 0.048(2) 0.0038(17) 0.0038(17) -0.029(3)
C1 0.106(3) 0.106(3) 0.048(2) 0.0038(17) 0.0038(17) -0.029(3)
C4 0.106(3) 0.106(3) 0.048(2) 0.0038(17) 0.0038(17) -0.029(3)
C2 0.106(3) 0.106(3) 0.048(2) 0.0038(17) 0.0038(17) -0.029(3)
C5 0.106(3) 0.106(3) 0.048(2) 0.0038(17) 0.0038(17) -0.029(3)
O1 0.106(3) 0.106(3) 0.048(2) 0.0038(17) 0.0038(17) -0.029(3)

loop_
_atom_type_symbol
_atom_type_description
_atom_type_scat_dispersion_real
_atom_type_scat_dispersion_imag
_atom_type_scat_source
C C 0.0033 0.0016 'International Tables Vol C Tables 4.2.6.8 and 6.1.1.4'
Co Co 0.3494 0.9721 'International Tables Vol C Tables 4.2.6.8 and 6.1.1.4'
In In -0.7276 1.3100 'International Tables Vol C Tables 4.2.6.8 and 6.1.1.4'
O O 0.0106 0.0060 'International Tables Vol C Tables 4.2.6.8 and 6.1.1.4'
N N 0.0061 0.0033 'International Tables Vol C Tables 4.2.6.8 and 6.1.1.4'
H H 0.0000 0.0000 'International Tables Vol C Tables 4.2.6.8 and 6.1.1.4'

loop_
_geom_angle_atom_site_label_1
_geom_angle_atom_site_label_2
_geom_angle_atom_site_label_3
_geom_angle
_geom_angle_site_symmetry_1
_geom_angle_site_symmetry_3
O2 In1 O2 80.8(3) 4 .
O2 In1 O5 122.70(13) 4 .
O2 In1 O5 122.70(13) . .
O2 In1 O5 122.70(13) 4 9
O2 In1 O5 122.70(13) . 9
O5 In1 O5 89.7(3) . 9
O2 In1 O4 82.20(12) 4 .
O2 In1 O4 82.20(12) . .
O5 In1 O4 55.4(2) . .
O5 In1 O4 145.1(2) 9 .
O2 In1 O4 82.20(12) 4 9
O2 In1 O4 82.20(12) . 9
O5 In1 O4 145.1(2) . 9
O5 In1 O4 55.4(2) 9 9
O4 In1 O4 159.5(3) . 9
O2 In1 O3 136.4(2) 4 .
O2 In1 O3 55.6(2) . .
O5 In1 O3 85.76(12) . .
O5 In1 O3 85.76(12) 9 .
O4 In1 O3 91.07(3) . .
O4 In1 O3 91.07(3) 9 .
O2 In1 O3 55.6(2) 4 4
O2 In1 O3 136.4(2) . 4
O5 In1 O3 85.76(12) . 4
O5 In1 O3 85.76(12) 9 4
O4 In1 O3 91.07(3) . 4
O4 In1 O3 91.07(3) 9 4
O3 In1 O3 168.0(3) . 4
O2 In1 C9 102.90(15) 4 .
O2 In1 C9 102.90(15) . .
O5 In1 C9 28.1(3) . .
O5 In1 C9 117.8(2) 9 .
O4 In1 C9 27.3(2) . .
O4 In1 C9 173.2(3) 9 .
O3 In1 C9 88.25(5) . .
O3 In1 C9 88.25(5) 4 .
O2 In1 C9 102.90(15) 4 9
O2 In1 C9 102.90(15) . 9
O5 In1 C9 117.8(2) . 9
O5 In1 C9 28.1(3) 9 9
O4 In1 C9 173.2(3) . 9
O4 In1 C9 27.3(2) 9 9
O3 In1 C9 88.25(5) . 9
O3 In1 C9 88.25(5) 4 9
C9 In1 C9 145.9(4) . 9
O2 In1 C6 28.1(3) 4 4
O2 In1 C6 108.9(3) . 4
O5 In1 C6 105.08(19) . 4
O5 In1 C6 105.08(19) 9 4
O4 In1 C6 86.25(7) . 4
O4 In1 C6 86.25(7) 9 4
O3 In1 C6 164.5(3) . 4
O3 In1 C6 27.5(3) 4 4
C9 In1 C6 96.17(10) . 4
C9 In1 C6 96.17(10) 9 4
O2 In1 C6 108.9(3) 4 .
O2 In1 C6 28.1(3) . .
O5 In1 C6 105.08(19) . .
O5 In1 C6 105.08(19) 9 .
O4 In1 C6 86.25(7) . .
O4 In1 C6 86.25(7) 9 .
O3 In1 C6 27.5(3) . .
O3 In1 C6 164.5(3) 4 .
C9 In1 C6 96.17(10) . .
C9 In1 C6 96.17(10) 9 .
C6 In1 C6 137.0(5) 4 .
O1 Co1 O1 97.2(3) 5 .
O1 Co1 O1 97.2(3) 5 3
O1 Co1 O1 97.2(3) . 3
O1 Co1 O6 91.3(7) 5 3
O1 Co1 O6 91.3(7) . 3
O1 Co1 O6 167.2(10) 3 3
O1 Co1 O6 167.2(10) 5 5
O1 Co1 O6 91.3(7) . 5
O1 Co1 O6 91.3(7) 3 5
O6 Co1 O6 78.9(14) 3 5
O1 Co1 O6 91.3(7) 5 .
O1 Co1 O6 167.2(10) . .
O1 Co1 O6 91.3(7) 3 .
O6 Co1 O6 78.9(14) 3 .
O6 Co1 O6 78.9(14) 5 .
C9 O4 In1 91.5(6) . .
C9 O5 In1 92.3(5) . .
C6 O2 In1 94.9(7) . .
C6 O3 In1 87.1(6) . .
O4 C9 O5 120.8(7) . .
O4 C9 C8 121.0(8) . .
O5 C9 C8 118.3(8) . .
O4 C9 In1 61.2(5) . .
O5 C9 In1 59.5(4) . .
C8 C9 In1 177.8(6) . .
C7 C8 C7 122.3(8) 2_665 .
C7 C8 C9 121.4(8) 2_665 .
C7 C8 C9 116.4(7) . .
C8 C7 C8 117.7(8) 3_655 .
C8 C7 H7 121.1 3_655 .
C8 C7 H7 121.1 . .
O3 C6 O2 122.4(10) . .
O3 C6 C3 119.8(11) . .
O2 C6 C3 117.7(11) . .
O3 C6 In1 65.4(6) . .
O2 C6 In1 57.0(5) . .
C3 C6 In1 174.8(9) . .
C4 C3 C2 119.2(11) . .
C4 C3 C6 124.4(13) . .
C2 C3 C6 116.5(11) . .
C10 O6 C10 76(3) 10 .
C10 O6 Co1 107(2) 10 .
C10 O6 Co1 107(2) . .
C2 C1 C2 123.2(16) 4_556 .
C2 C1 C5 118.4(8) 4_556 .
C2 C1 C5 118.4(8) . .
C3 C4 C3 122.2(17) . 4_556
C1 C2 C3 118.1(11) . .
C1 C2 H2 120.9 . .
C3 C2 H2 120.9 . .
O1 C5 O1 126.7(14) 4_556 .
O1 C5 C1 116.6(7) 4_556 .
O1 C5 C1 116.6(7) . .
C5 O1 Co1 146.7(8) . .
O6 C10 N1 140(3) . .
O6 C10 C10 52.0(15) . 10
N1 C10 C10 128.5(14) . 10
C10 N1 C11 126(3) . .
C10 N1 C12 112(3) . .
C11 N1 C12 120(2) . .
N1 C12 N1 159(5) . 4_557

loop_
_geom_bond_atom_site_label_1
_geom_bond_atom_site_label_2
_geom_bond_distance
_geom_bond_site_symmetry_2
In1 O2 2.226(7) 4
In1 O2 2.226(7) .
In1 O5 2.257(6) .
In1 O5 2.257(6) 9
In1 O4 2.294(7) .
In1 O4 2.294(7) 9
In1 O3 2.408(7) .
In1 O3 2.408(7) 4
In1 C9 2.616(7) .
In1 C9 2.616(7) 9
In1 C6 2.644(11) 4
In1 C6 2.644(11) .
Co1 O1 1.913(8) 5
Co1 O1 1.913(8) .
Co1 O1 1.913(8) 3
Co1 O6 2.08(3) 3
Co1 O6 2.08(3) 5
Co1 O6 2.08(3) .
O4 C9 1.201(10) .
O5 C9 1.234(11) .
O2 C6 1.250(13) .
O3 C6 1.223(14) .
C9 C8 1.522(10) .
C8 C7 1.376(11) 2_665
C8 C7 1.422(12) .
C7 C8 1.376(11) 3_655
C7 H7 0.9500 .
C6 C3 1.504(15) .
C3 C4 1.363(15) .
C3 C2 1.409(19) .
O6 C10 1.220(17) 10
O6 C10 1.220(17) .
C1 C2 1.365(13) 4_556
C1 C2 1.365(13) .
C1 C5 1.531(16) .
C4 C3 1.363(15) 4_556
C2 H2 0.9500 .
C5 O1 1.277(10) 4_556
C5 O1 1.277(10) .
C10 N1 1.371(15) .
C10 C10 1.50(5) 10
N1 C11 1.441(15) .
N1 C12 1.458(17) .
C12 N1 1.458(17) 4_557

loop_
_platon_squeeze_void_nr
_platon_squeeze_void_average_x
_platon_squeeze_void_average_y
_platon_squeeze_void_average_z
_platon_squeeze_void_volume
_platon_squeeze_void_count_electrons
1 -0.012 0.504 -0.107 1207.4 217.9
